data_7043861
loop_
_publ_author_name
'Hey-Hawkins, Evamarie'
'Gozzi, Marta'
'Schwarze, Benedikt'
'Sarosi, Menyhart B.'
'Dra\<ca, Dijana'
'Maksimovic-Ivanic, Danijela'
'Mijatovic, Sanja'
'L\"onnecke, Peter'

_publ_section_title
;
 Antiproliferative activity of (\h6-arene)ruthenacarborane sandwich
 complexes against HCT116 and MCF7 cell lines
;
_journal_name_full 'Dalton Trans.'
_journal_paper_doi 10.1039/C7DT02027A
_journal_year 2017
_chemical_formula_sum 'C14 H21 B9 Ru'
_chemical_formula_weight 387.67
_space_group_crystal_system monoclinic
_space_group_IT_number 14
_space_group_name_Hall '-P 2ybc'
_space_group_name_H-M_alt 'P 1 21/c 1'
_symmetry_space_group_name_Hall '-P 2ybc'
_symmetry_space_group_name_H-M 'P 1 21/c 1'
_atom_sites_solution_hydrogens difmap
_atom_sites_solution_primary dual
_atom_sites_solution_secondary difmap
_audit_creation_method SHELXL-2016/6
_audit_update_record
;
2016-12-19 deposited with the CCDC.
2017-07-31 downloaded from the CCDC.
;
_cell_angle_alpha 90
_cell_angle_beta 97.546(2)
_cell_angle_gamma 90
_cell_formula_units_Z 4
_cell_length_a 11.3260(2)
_cell_length_b 10.9993(2)
_cell_length_c 13.5471(2)
_cell_measurement_reflns_used 12213
_cell_measurement_temperature 130(2)
_cell_measurement_theta_max 32.1910
_cell_measurement_theta_min 2.3910
_cell_volume 1673.06(5)
_computing_cell_refinement
;
CrysAlisPro, Agilent Technologies,
Version 1.171.37.35 (release 13-08-2014 CrysAlis171 .NET)
(compiled Aug 13 2014,18:06:01)
;
_computing_data_collection
;
CrysAlisPro, Agilent Technologies,
Version 1.171.37.35 (release 13-08-2014 CrysAlis171 .NET)
(compiled Aug 13 2014,18:06:01)
;
_computing_data_reduction
;
CrysAlisPro, Agilent Technologies,
Version 1.171.37.35 (release 13-08-2014 CrysAlis171 .NET)
(compiled Aug 13 2014,18:06:01)
;
_computing_molecular_graphics
;
 ORTEP3 for Windows
 L. J. Farrugia, J. Appl. Crystallogr. 1997, 30, 565.
;
_computing_publication_material
;
 WINGX
 L.J. Farrugia,
 J. Appl. Cryst., 2012, 45, 849-854.
;
_computing_structure_refinement 'SHELXL-2016/6 (Sheldrick, 2016)'
_computing_structure_solution
;
 SHELXT-2014
 Program for Crystal Structure Analysis (Release 2014-4)
 G. M. Sheldrick, Instit\"ut f\"ur Anorganische Chemie der Universit\"at,
 Tammanstrasse 4, D-3400 G\"ottingen, Germany.
 G. M. Sheldrick, Acta. Cryst., 2015, A71, 3 - 8
;
_diffrn_ambient_temperature 130(2)
_diffrn_detector_area_resol_mean 16.3560
_diffrn_measured_fraction_theta_full 1.000
_diffrn_measured_fraction_theta_max 0.940
_diffrn_measurement_device_type 'Xcalibur, Sapphire3, Gemini'
_diffrn_measurement_method '\w scans'
_diffrn_radiation_type MoK\a
_diffrn_radiation_wavelength 0.71073
_diffrn_reflns_av_R_equivalents 0.0425
_diffrn_reflns_av_unetI/netI 0.0340
_diffrn_reflns_Laue_measured_fraction_full 1.000
_diffrn_reflns_Laue_measured_fraction_max 0.940
_diffrn_reflns_limit_h_max 16
_diffrn_reflns_limit_h_min -16
_diffrn_reflns_limit_k_max 16
_diffrn_reflns_limit_k_min -16
_diffrn_reflns_limit_l_max 20
_diffrn_reflns_limit_l_min -20
_diffrn_reflns_number 29371
_diffrn_reflns_point_group_measured_fraction_full 1.000
_diffrn_reflns_point_group_measured_fraction_max 0.940
_diffrn_reflns_theta_full 30.510
_diffrn_reflns_theta_max 32.498
_diffrn_reflns_theta_min 2.393
_diffrn_source 'Enhance (Mo) X-ray Source'
_exptl_absorpt_coefficient_mu 0.926
_exptl_absorpt_correction_T_max 1.00000
_exptl_absorpt_correction_T_min 0.97457
_exptl_absorpt_correction_type multi-scan
_exptl_absorpt_process_details
;
CrysAlisPro, Agilent Technologies,
Version 1.171.37.35 (release 13-08-2014 CrysAlis171 .NET)
(compiled Aug 13 2014,18:06:01)
Empirical absorption correction using spherical harmonics,
 implemented in SCALE3 ABSPACK scaling algorithm.
Empirical absorption correction using spherical harmonics,
 implemented in SCALE3 ABSPACK scaling algorithm.
;
_exptl_crystal_colour 'clear pale yellow'
_exptl_crystal_density_diffrn 1.539
_exptl_crystal_description plate
_exptl_crystal_F_000 776
_exptl_crystal_size_max 0.20
_exptl_crystal_size_mid 0.15
_exptl_crystal_size_min 0.04
_refine_diff_density_max 0.870
_refine_diff_density_min -0.665
_refine_diff_density_rms 0.092
_refine_ls_extinction_method none
_refine_ls_goodness_of_fit_ref 1.057
_refine_ls_hydrogen_treatment refall
_refine_ls_matrix_type full
_refine_ls_number_parameters 301
_refine_ls_number_reflns 5696
_refine_ls_number_restraints 0
_refine_ls_restrained_S_all 1.057
_refine_ls_R_factor_all 0.0379
_refine_ls_R_factor_gt 0.0289
_refine_ls_shift/su_max 0.002
_refine_ls_shift/su_mean 0.000
_refine_ls_structure_factor_coef Fsqd
_refine_ls_weighting_details 'w=1/[\s^2^(Fo^2^)+(0.0214P)^2^+0.9769P] where P=(Fo^2^+2Fc^2^)/3'
_refine_ls_weighting_scheme calc
_refine_ls_wR_factor_gt 0.0575
_refine_ls_wR_factor_ref 0.0606
_reflns_Friedel_coverage 0.000
_reflns_number_gt 4859
_reflns_number_total 5696
_reflns_threshold_expression 'I > 2\s(I)'
_cod_data_source_file c7dt02027a2.cif
_cod_data_source_block Ru6_x2350fin
_cod_database_code 7043861
_shelx_shelxl_version_number 2016/6
_shelx_space_group_comment
;
The symmetry employed for this shelxl refinement is uniquely defined
by the following loop, which should always be used as a source of
symmetry information in preference to the above space-group names.
They are only intended as comments.
;

loop_
_space_group_symop_operation_xyz
'x, y, z'
'-x, y+1/2, -z+1/2'
'-x, -y, -z'
'x, -y-1/2, z-1/2'

loop_
_atom_site_label
_atom_site_type_symbol
_atom_site_fract_x
_atom_site_fract_y
_atom_site_fract_z
_atom_site_U_iso_or_equiv
_atom_site_adp_type
_atom_site_occupancy
_atom_site_site_symmetry_order
_atom_site_calc_flag
Ru1 Ru 0.71050(2) 0.36112(2) 0.70684(2) 0.01239(4) Uani 1 1 d
C1 C 0.88912(15) 0.34946(16) 0.78533(13) 0.0176(3) Uani 1 1 d
C2 C 0.87772(15) 0.28154(16) 0.67741(13) 0.0166(3) Uani 1 1 d
C3 C 0.52779(14) 0.37576(15) 0.61947(12) 0.0149(3) Uani 1 1 d
C4 C 0.52708(15) 0.41733(17) 0.71921(13) 0.0176(3) Uani 1 1 d
C5 C 0.60463(16) 0.51110(16) 0.75942(14) 0.0202(3) Uani 1 1 d
C6 C 0.68583(17) 0.56334(16) 0.70128(14) 0.0218(4) Uani 1 1 d
C7 C 0.69061(16) 0.52071(16) 0.60372(14) 0.0193(3) Uani 1 1 d
C8 C 0.61247(15) 0.42783(16) 0.56324(13) 0.0167(3) Uani 1 1 d
C9 C 0.44006(15) 0.28410(15) 0.57568(12) 0.0154(3) Uani 1 1 d
C10 C 0.32487(15) 0.28727(17) 0.60194(13) 0.0180(3) Uani 1 1 d
C11 C 0.23748(16) 0.20815(18) 0.55765(14) 0.0210(4) Uani 1 1 d
C12 C 0.26493(17) 0.12454(18) 0.48760(14) 0.0224(4) Uani 1 1 d
C13 C 0.37972(17) 0.11988(18) 0.46183(14) 0.0220(4) Uani 1 1 d
C14 C 0.46685(16) 0.19950(17) 0.50468(13) 0.0185(3) Uani 1 1 d
B1 B 0.76330(18) 0.17728(18) 0.66483(15) 0.0174(4) Uani 1 1 d
B2 B 0.70307(18) 0.18108(19) 0.78225(15) 0.0181(4) Uani 1 1 d
B3 B 0.78398(18) 0.29751(19) 0.85662(14) 0.0182(4) Uani 1 1 d
B4 B 0.93737(19) 0.2518(2) 0.87887(16) 0.0220(4) Uani 1 1 d
B5 B 0.99688(18) 0.24409(19) 0.76515(17) 0.0217(4) Uani 1 1 d
B6 B 0.91755(18) 0.13312(19) 0.69000(15) 0.0188(4) Uani 1 1 d
B7 B 0.81057(18) 0.06778(18) 0.75853(16) 0.0189(4) Uani 1 1 d
B8 B 0.82370(19) 0.1413(2) 0.87636(15) 0.0202(4) Uani 1 1 d
B9 B 0.95310(18) 0.10978(19) 0.82007(15) 0.0189(4) Uani 1 1 d
H1X H 0.7241(19) 0.1516(18) 0.5921(16) 0.020(5) Uiso 1 1 d
H2X H 0.616(2) 0.149(2) 0.7933(17) 0.028(6) Uiso 1 1 d
H3X H 0.755(2) 0.3559(19) 0.9140(17) 0.024(6) Uiso 1 1 d
H4X H 0.9925(19) 0.286(2) 0.9441(17) 0.029(6) Uiso 1 1 d
H5X H 1.0802(19) 0.279(2) 0.7536(15) 0.023(6) Uiso 1 1 d
H6X H 0.959(2) 0.088(2) 0.6317(16) 0.029(6) Uiso 1 1 d
H7X H 0.7856(19) -0.027(2) 0.7478(16) 0.024(6) Uiso 1 1 d
H8X H 0.8098(18) 0.091(2) 0.9433(15) 0.020(5) Uiso 1 1 d
H9X H 1.0215(18) 0.0436(19) 0.8525(15) 0.020(5) Uiso 1 1 d
H1 H 0.9216(19) 0.430(2) 0.7903(15) 0.021(5) Uiso 1 1 d
H2 H 0.9018(19) 0.324(2) 0.6237(16) 0.023(6) Uiso 1 1 d
H4 H 0.4784(19) 0.3805(18) 0.7599(16) 0.018(5) Uiso 1 1 d
H5 H 0.6070(19) 0.536(2) 0.8249(16) 0.023(6) Uiso 1 1 d
H6 H 0.7403(19) 0.6240(19) 0.7279(16) 0.020(5) Uiso 1 1 d
H7 H 0.7475(19) 0.5486(19) 0.5651(15) 0.020(5) Uiso 1 1 d
H8 H 0.6181(18) 0.402(2) 0.5000(16) 0.020(5) Uiso 1 1 d
H10 H 0.3072(19) 0.3433(19) 0.6484(16) 0.018(5) Uiso 1 1 d
H11 H 0.161(2) 0.210(2) 0.5761(16) 0.027(6) Uiso 1 1 d
H12 H 0.2074(19) 0.071(2) 0.4574(16) 0.025(6) Uiso 1 1 d
H13 H 0.3994(17) 0.0591(18) 0.4177(15) 0.014(5) Uiso 1 1 d
H14 H 0.543(2) 0.195(2) 0.4844(17) 0.030(6) Uiso 1 1 d

loop_
_atom_site_aniso_label
_atom_site_aniso_U_11
_atom_site_aniso_U_22
_atom_site_aniso_U_33
_atom_site_aniso_U_23
_atom_site_aniso_U_13
_atom_site_aniso_U_12
Ru1 0.01274(6) 0.01172(6) 0.01253(6) -0.00056(5) 0.00098(4) 0.00027(5)
C1 0.0137(7) 0.0167(8) 0.0216(8) -0.0016(6) -0.0006(6) -0.0012(6)
C2 0.0176(8) 0.0160(8) 0.0175(8) 0.0036(6) 0.0069(6) 0.0021(6)
C3 0.0134(7) 0.0155(8) 0.0152(7) -0.0003(6) -0.0002(6) 0.0030(6)
C4 0.0158(8) 0.0193(8) 0.0175(8) -0.0015(7) 0.0017(6) 0.0039(6)
C5 0.0207(8) 0.0170(8) 0.0223(9) -0.0061(7) 0.0006(7) 0.0048(6)
C6 0.0232(9) 0.0118(8) 0.0290(10) -0.0011(7) -0.0015(7) 0.0016(6)
C7 0.0187(8) 0.0149(8) 0.0233(9) 0.0042(6) -0.0010(7) 0.0001(6)
C8 0.0173(8) 0.0173(8) 0.0148(8) 0.0030(6) -0.0001(6) 0.0031(6)
C9 0.0157(7) 0.0168(8) 0.0129(7) 0.0023(6) -0.0008(6) 0.0011(6)
C10 0.0166(8) 0.0207(8) 0.0165(8) 0.0015(6) 0.0019(6) 0.0025(6)
C11 0.0143(8) 0.0272(10) 0.0209(9) 0.0024(7) 0.0006(6) -0.0007(7)
C12 0.0200(8) 0.0263(10) 0.0196(9) 0.0002(7) -0.0027(7) -0.0047(7)
C13 0.0225(9) 0.0254(10) 0.0176(8) -0.0048(7) 0.0007(7) -0.0013(7)
C14 0.0154(8) 0.0221(9) 0.0178(8) -0.0012(7) 0.0019(6) 0.0004(6)
B1 0.0194(9) 0.0142(8) 0.0181(9) -0.0015(7) 0.0002(7) 0.0019(7)
B2 0.0160(9) 0.0167(9) 0.0221(10) 0.0037(7) 0.0042(7) -0.0012(7)
B3 0.0182(9) 0.0224(10) 0.0138(9) -0.0016(7) 0.0018(7) 0.0026(7)
B4 0.0193(9) 0.0257(11) 0.0195(10) -0.0016(8) -0.0036(7) 0.0023(8)
B5 0.0146(9) 0.0211(10) 0.0297(11) 0.0016(8) 0.0034(8) 0.0017(7)
B6 0.0213(9) 0.0181(9) 0.0176(9) 0.0017(7) 0.0050(7) 0.0047(7)
B7 0.0197(9) 0.0137(9) 0.0229(10) 0.0028(7) 0.0016(7) 0.0001(7)
B8 0.0207(9) 0.0236(10) 0.0167(9) 0.0062(8) 0.0044(7) 0.0041(8)
B9 0.0166(9) 0.0209(10) 0.0189(9) 0.0029(7) 0.0011(7) 0.0035(7)

loop_
_atom_type_symbol
_atom_type_description
_atom_type_scat_dispersion_real
_atom_type_scat_dispersion_imag
_atom_type_scat_source
Ru Ru -1.2594 0.8363 'International Tables Vol C Tables 4.2.6.8 and 6.1.1.4'
C C 0.0033 0.0016 'International Tables Vol C Tables 4.2.6.8 and 6.1.1.4'
B B 0.0013 0.0007 'International Tables Vol C Tables 4.2.6.8 and 6.1.1.4'
H H 0.0000 0.0000 'International Tables Vol C Tables 4.2.6.8 and 6.1.1.4'

loop_
_geom_angle_atom_site_label_1
_geom_angle_atom_site_label_2
_geom_angle_atom_site_label_3
_geom_angle
C1 Ru1 C2 44.25(7)
C1 Ru1 C4 144.39(7)
C2 Ru1 C4 170.12(7)
C1 Ru1 B3 46.56(7)
C2 Ru1 B3 78.92(7)
C4 Ru1 B3 105.43(7)
C1 Ru1 B1 78.73(7)
C2 Ru1 B1 46.35(7)
C4 Ru1 B1 124.73(7)
B3 Ru1 B1 82.18(7)
C1 Ru1 C5 113.44(7)
C2 Ru1 C5 152.02(7)
C4 Ru1 C5 37.50(7)
B3 Ru1 C5 95.48(7)
B1 Ru1 C5 160.79(7)
C1 Ru1 C8 140.70(7)
C2 Ru1 C8 108.57(6)
C4 Ru1 C8 66.84(6)
B3 Ru1 C8 172.22(7)
B1 Ru1 C8 101.37(7)
C5 Ru1 C8 78.87(7)
C1 Ru1 B2 79.14(7)
C2 Ru1 B2 79.21(7)
C4 Ru1 B2 97.00(7)
B3 Ru1 B2 47.94(8)
B1 Ru1 B2 48.16(8)
C5 Ru1 B2 117.34(7)
C8 Ru1 B2 130.16(7)
C1 Ru1 C7 111.39(7)
C2 Ru1 C7 102.74(7)
C4 Ru1 C7 78.92(7)
B3 Ru1 C7 145.02(7)
B1 Ru1 C7 124.56(7)
C5 Ru1 C7 66.50(7)
C8 Ru1 C7 36.90(6)
B2 Ru1 C7 166.99(7)
C1 Ru1 C6 100.36(7)
C2 Ru1 C6 120.13(7)
C4 Ru1 C6 66.92(7)
B3 Ru1 C6 112.10(7)
B1 Ru1 C6 159.76(7)
C5 Ru1 C6 36.89(7)
C8 Ru1 C6 66.38(7)
B2 Ru1 C6 151.95(7)
C7 Ru1 C6 36.71(7)
C1 Ru1 C3 177.62(6)
C2 Ru1 C3 134.15(6)
C4 Ru1 C3 37.43(6)
B3 Ru1 C3 135.80(7)
B1 Ru1 C3 101.05(7)
C5 Ru1 C3 67.42(6)
C8 Ru1 C3 36.95(6)
B2 Ru1 C3 102.51(7)
C7 Ru1 C3 66.74(6)
C6 Ru1 C3 79.01(6)
C2 C1 B4 111.05(14)
C2 C1 B3 111.75(13)
B4 C1 B3 63.29(12)
C2 C1 B5 61.73(11)
B4 C1 B5 61.91(12)
B3 C1 B5 114.79(14)
C2 C1 Ru1 68.14(8)
B4 C1 Ru1 126.43(12)
B3 C1 Ru1 67.98(9)
B5 C1 Ru1 126.57(12)
C2 C1 H1 118.1(13)
B4 C1 H1 116.8(13)
B3 C1 H1 123.6(13)
B5 C1 H1 111.0(13)
Ru1 C1 H1 107.7(13)
C1 C2 B6 111.21(14)
C1 C2 B1 111.31(13)
B6 C2 B1 63.63(11)
C1 C2 B5 61.95(11)
B6 C2 B5 61.82(12)
B1 C2 B5 114.78(14)
C1 C2 Ru1 67.61(8)
B6 C2 Ru1 126.63(12)
B1 C2 Ru1 67.87(9)
B5 C2 Ru1 126.27(12)
C1 C2 H2 118.3(14)
B6 C2 H2 117.1(14)
B1 C2 H2 123.2(13)
B5 C2 H2 111.9(13)
Ru1 C2 H2 107.1(13)
C8 C3 C4 117.79(15)
C8 C3 C9 121.55(15)
C4 C3 C9 120.63(15)
C8 C3 Ru1 70.86(9)
C4 C3 Ru1 69.16(9)
C9 C3 Ru1 133.07(11)
C5 C4 C3 121.13(17)
C5 C4 Ru1 71.89(10)
C3 C4 Ru1 73.41(10)
C5 C4 H4 118.6(13)
C3 C4 H4 120.2(13)
Ru1 C4 H4 124.6(13)
C6 C5 C4 119.94(17)
C6 C5 Ru1 72.72(10)
C4 C5 Ru1 70.61(10)
C6 C5 H5 118.6(14)
C4 C5 H5 121.3(14)
Ru1 C5 H5 125.3(14)
C5 C6 C7 119.76(17)
C5 C6 Ru1 70.39(10)
C7 C6 Ru1 71.44(10)
C5 C6 H6 121.0(13)
C7 C6 H6 119.2(13)
Ru1 C6 H6 127.9(13)
C6 C7 C8 120.30(17)
C6 C7 Ru1 71.86(10)
C8 C7 Ru1 71.44(10)
C6 C7 H7 122.0(13)
C8 C7 H7 117.6(13)
Ru1 C7 H7 126.0(13)
C7 C8 C3 121.02(16)
C7 C8 Ru1 71.66(10)
C3 C8 Ru1 72.19(9)
C7 C8 H8 118.1(14)
C3 C8 H8 120.9(14)
Ru1 C8 H8 128.8(13)
C10 C9 C14 119.04(16)
C10 C9 C3 118.69(16)
C14 C9 C3 122.16(15)
C11 C10 C9 120.60(17)
C11 C10 H10 120.4(13)
C9 C10 H10 119.0(13)
C12 C11 C10 119.93(17)
C12 C11 H11 119.7(14)
C10 C11 H11 120.4(14)
C11 C12 C13 119.84(17)
C11 C12 H12 120.9(14)
C13 C12 H12 119.3(14)
C14 C13 C12 120.56(18)
C14 C13 H13 119.9(12)
C12 C13 H13 119.5(12)
C13 C14 C9 120.02(17)
C13 C14 H14 118.2(14)
C9 C14 H14 121.8(15)
C2 B1 B7 103.18(13)
C2 B1 B6 57.49(11)
B7 B1 B6 59.30(11)
C2 B1 B2 105.25(13)
B7 B1 B2 60.15(11)
B6 B1 B2 107.91(14)
C2 B1 Ru1 65.78(9)
B7 B1 Ru1 120.19(12)
B6 B1 Ru1 119.17(12)
B2 B1 Ru1 66.80(9)
C2 B1 H1X 119.0(11)
B7 B1 H1X 122.0(11)
B6 B1 H1X 112.3(12)
B2 B1 H1X 131.3(12)
Ru1 B1 H1X 112.8(11)
B8 B2 B7 59.26(11)
B8 B2 B3 59.56(12)
B7 B2 B3 106.58(14)
B8 B2 B1 106.18(14)
B7 B2 B1 59.06(11)
B3 B2 B1 106.54(13)
B8 B2 Ru1 118.02(12)
B7 B2 Ru1 117.70(12)
B3 B2 Ru1 65.12(9)
B1 B2 Ru1 65.04(9)
B8 B2 H2X 116.7(12)
B7 B2 H2X 117.1(12)
B3 B2 H2X 124.1(12)
B1 B2 H2X 125.0(12)
Ru1 B2 H2X 116.2(12)
C1 B3 B8 102.91(13)
C1 B3 B4 57.54(11)
B8 B3 B4 59.12(12)
C1 B3 B2 105.06(13)
B8 B3 B2 60.02(12)
B4 B3 B2 107.72(14)
C1 B3 Ru1 65.46(9)
B8 B3 Ru1 120.01(12)
B4 B3 Ru1 118.92(12)
B2 B3 Ru1 66.94(9)
C1 B3 H3X 119.7(12)
B8 B3 H3X 123.5(11)
B4 B3 H3X 114.6(12)
B2 B3 H3X 129.9(12)
Ru1 B3 H3X 111.0(11)
C1 B4 B5 60.01(12)
C1 B4 B8 105.00(14)
B5 B4 B8 108.14(15)
C1 B4 B9 105.31(14)
B5 B4 B9 59.51(12)
B8 B4 B9 60.09(12)
C1 B4 B3 59.16(11)
B5 B4 B3 109.83(14)
B8 B4 B3 60.22(12)
B9 B4 B3 108.87(14)
C1 B4 H4X 118.9(12)
B5 B4 H4X 119.0(12)
B8 B4 H4X 126.7(12)
B9 B4 H4X 126.5(12)
B3 B4 H4X 118.8(12)
C2 B5 C1 56.32(10)
C2 B5 B9 104.71(14)
C1 B5 B9 104.62(14)
C2 B5 B6 58.23(11)
C1 B5 B6 103.83(14)
B9 B5 B6 60.65(12)
C2 B5 B4 103.66(14)
C1 B5 B4 58.08(12)
B9 B5 B4 60.53(12)
B6 B5 B4 108.32(15)
C2 B5 H5X 116.6(12)
C1 B5 H5X 116.7(12)
B9 B5 H5X 132.7(12)
B6 B5 H5X 124.5(12)
B4 B5 H5X 124.7(12)
C2 B6 B5 59.95(11)
C2 B6 B7 104.59(14)
B5 B6 B7 108.10(14)
C2 B6 B9 105.18(14)
B5 B6 B9 59.56(12)
B7 B6 B9 60.18(11)
C2 B6 B1 58.89(11)
B5 B6 B1 109.35(14)
B7 B6 B1 59.74(11)
B9 B6 B1 108.36(14)
C2 B6 H6X 119.9(12)
B5 B6 H6X 119.9(12)
B7 B6 H6X 125.8(12)
B9 B6 H6X 126.2(12)
B1 B6 H6X 119.1(12)
B6 B7 B9 59.95(11)
B6 B7 B8 107.67(14)
B9 B7 B8 59.81(12)
B6 B7 B1 60.96(11)
B9 B7 B1 109.15(14)
B8 B7 B1 108.33(14)
B6 B7 B2 109.73(14)
B9 B7 B2 109.27(14)
B8 B7 B2 60.26(11)
B1 B7 B2 60.78(11)
B6 B7 H7X 120.2(11)
B9 B7 H7X 121.1(11)
B8 B7 H7X 123.1(12)
B1 B7 H7X 120.4(12)
B2 B7 H7X 121.3(11)
B4 B8 B9 60.10(12)
B4 B8 B7 107.74(14)
B9 B8 B7 60.09(12)
B4 B8 B3 60.66(12)
B9 B8 B3 109.23(14)
B7 B8 B3 108.23(14)
B4 B8 B2 109.27(14)
B9 B8 B2 109.69(14)
B7 B8 B2 60.49(11)
B3 B8 B2 60.42(11)
B4 B8 H8X 121.1(11)
B9 B8 H8X 118.5(11)
B7 B8 H8X 120.8(12)
B3 B8 H8X 123.4(11)
B2 B8 H8X 122.3(11)
B5 B9 B8 108.27(14)
B5 B9 B4 59.96(12)
B8 B9 B4 59.81(12)
B5 B9 B6 59.79(12)
B8 B9 B6 107.84(14)
B4 B9 B6 107.20(14)
B5 B9 B7 108.04(14)
B8 B9 B7 60.10(12)
B4 B9 B7 107.52(14)
B6 B9 B7 59.87(12)
B5 B9 H9X 119.9(11)
B8 B9 H9X 122.1(11)
B4 B9 H9X 120.4(11)
B6 B9 H9X 122.9(11)
B7 B9 H9X 123.9(11)

loop_
_geom_bond_atom_site_label_1
_geom_bond_atom_site_label_2
_geom_bond_distance
Ru1 C1 2.1622(17)
Ru1 C2 2.1704(17)
Ru1 C4 2.1948(17)
Ru1 B3 2.204(2)
Ru1 B1 2.205(2)
Ru1 C5 2.2115(17)
Ru1 C8 2.2334(16)
Ru1 B2 2.235(2)
Ru1 C7 2.2363(17)
Ru1 C6 2.2417(18)
Ru1 C3 2.2508(16)
C1 C2 1.632(2)
C1 B4 1.696(3)
C1 B3 1.726(3)
C1 B5 1.731(3)
C1 H1 0.96(2)
C2 B6 1.696(3)
C2 B1 1.722(3)
C2 B5 1.727(3)
C2 H2 0.93(2)
C3 C8 1.421(2)
C3 C4 1.427(2)
C3 C9 1.484(2)
C4 C5 1.416(3)
C4 H4 0.92(2)
C5 C6 1.409(3)
C5 H5 0.92(2)
C6 C7 1.410(3)
C6 H6 0.95(2)
C7 C8 1.414(2)
C7 H7 0.93(2)
C8 H8 0.91(2)
C9 C10 1.397(2)
C9 C14 1.400(2)
C10 C11 1.393(3)
C10 H10 0.92(2)
C11 C12 1.386(3)
C11 H11 0.94(2)
C12 C13 1.391(3)
C12 H12 0.93(2)
C13 C14 1.388(3)
C13 H13 0.94(2)
C14 H14 0.94(2)
B1 B7 1.780(3)
B1 B6 1.802(3)
B1 B2 1.812(3)
B1 H1X 1.06(2)
B2 B8 1.796(3)
B2 B7 1.800(3)
B2 B3 1.803(3)
B2 H2X 1.08(2)
B3 B8 1.788(3)
B3 B4 1.796(3)
B3 H3X 1.09(2)
B4 B5 1.763(3)
B4 B8 1.768(3)
B4 B9 1.773(3)
B4 H4X 1.08(2)
B5 B9 1.755(3)
B5 B6 1.759(3)
B5 H5X 1.05(2)
B6 B7 1.773(3)
B6 B9 1.774(3)
B6 H6X 1.09(2)
B7 B9 1.778(3)
B7 B8 1.778(3)
B7 H7X 1.09(2)
B8 B9 1.773(3)
B8 H8X 1.09(2)
B9 H9X 1.11(2)
